data_1556601
loop_
_publ_author_name
'Arefyeva, N.'
'Sandleben, A.'
'Krest, A.'
'Baumann, U.'
'Schafer, M.'
'Kempf, M.'
'Klein, A.'

_publ_section_title
;
 [2 x 2] Molecular Grids of Ni(II) and Zn(II) with Redox-Active
 1,4-Pyrazine-Bis(thiosemicarbazone) Ligands
;
_journal_name_full Inorganics
_journal_page_first 51
_journal_paper_doi 10.3390/inorganics6020051
_journal_volume 6
_journal_year 2018
_chemical_formula_moiety 'C56 H80 N32 S8 Zn4'
_chemical_formula_sum 'C56 H80 N32 S8 Zn4'
_chemical_formula_weight 1719.48
_space_group_crystal_system tetragonal
_space_group_IT_number 97
_space_group_name_Hall 'I 4 2'
_space_group_name_H-M_alt 'I 4 2 2'
_atom_sites_solution_hydrogens geom
_cell_angle_alpha 90
_cell_angle_beta 90
_cell_angle_gamma 90
_cell_formula_units_Z 2
_cell_length_a 19.7800(10)
_cell_length_b 19.7800(10)
_cell_length_c 20.2910(10)
_cell_measurement_reflns_used 41764
_cell_measurement_temperature 170(2)
_cell_measurement_theta_max 26.873
_cell_measurement_theta_min 2.007
_cell_volume 7938.8(7)
_computing_cell_refinement 'X-AREA (STOE & Cie 2001)'
_computing_data_collection 'X-AREA (STOE & Cie 2001)'
_computing_data_reduction 'X-RED (STOE & Cie 2001)'
_computing_molecular_graphics 'DIAMOND (Brandenburg, 2006)'
_computing_publication_material 'WinGX publication routines (Farrugia, 2012)'
_computing_structure_refinement 'SHELXL-2014/7 (Sheldrick, 2014)'
_computing_structure_solution 'SIR-2011 (Burla et al., 2012)'
_diffrn_ambient_temperature 170(2)
_diffrn_measured_fraction_theta_full 0.997
_diffrn_measured_fraction_theta_max 0.989
_diffrn_measurement_device_type 'STOE IPDS IIT'
_diffrn_measurement_method '\w and \f scans'
_diffrn_radiation_source 'fine-focus sealed tube'
_diffrn_radiation_type MoK\a
_diffrn_radiation_wavelength 0.71073
_diffrn_reflns_av_R_equivalents 0.1391
_diffrn_reflns_av_unetI/netI 0.0642
_diffrn_reflns_Laue_measured_fraction_full 0.997
_diffrn_reflns_Laue_measured_fraction_max 0.989
_diffrn_reflns_limit_h_max 25
_diffrn_reflns_limit_h_min -25
_diffrn_reflns_limit_k_max 25
_diffrn_reflns_limit_k_min -23
_diffrn_reflns_limit_l_max 23
_diffrn_reflns_limit_l_min -25
_diffrn_reflns_number 41764
_diffrn_reflns_point_group_measured_fraction_full 0.998
_diffrn_reflns_point_group_measured_fraction_max 0.990
_diffrn_reflns_theta_full 25.000
_diffrn_reflns_theta_max 26.873
_diffrn_reflns_theta_min 2.007
_exptl_absorpt_coefficient_mu 0.731
_exptl_absorpt_correction_T_max 0.9006
_exptl_absorpt_correction_T_min 0.6935
_exptl_absorpt_correction_type numerical
_exptl_absorpt_process_details
;
The absorption correction (X-RED; Stoe & Cie, 2001) 
was performed after optimizing the crystal shape 
using X-SHAPE (Stoe & Cie, 1999).
;
_exptl_crystal_colour rot
_exptl_crystal_density_diffrn 0.719
_exptl_crystal_density_meas ?
_exptl_crystal_description prism
_exptl_crystal_F_000 1776
_exptl_crystal_size_max 0.3
_exptl_crystal_size_mid 0.3
_exptl_crystal_size_min 0.3
_refine_diff_density_max 1.038
_refine_diff_density_min -0.517
_refine_diff_density_rms 0.169
_refine_ls_abs_structure_details
;
 Refined as an inversion twin.
;
_refine_ls_abs_structure_Flack 0.60(11)
_refine_ls_extinction_coef 0.0025(11)
_refine_ls_extinction_expression Fc^*^=kFc[1+0.001xFc^2^\l^3^/sin(2\q)]^-1/4^
_refine_ls_extinction_method 'SHELXL-2014/7 (Sheldrick 2014'
_refine_ls_goodness_of_fit_ref 1.145
_refine_ls_hydrogen_treatment constr
_refine_ls_matrix_type full
_refine_ls_number_parameters 104
_refine_ls_number_reflns 4242
_refine_ls_number_restraints 18
_refine_ls_restrained_S_all 1.144
_refine_ls_R_factor_all 0.2583
_refine_ls_R_factor_gt 0.1616
_refine_ls_shift/su_max 0.000
_refine_ls_shift/su_mean 0.000
_refine_ls_structure_factor_coef Fsqd
_refine_ls_weighting_details 'w=1/[\s^2^(Fo^2^)+(0.2000P)^2^] where P=(Fo^2^+2Fc^2^)/3'
_refine_ls_weighting_scheme calc
_refine_ls_wR_factor_gt 0.3933
_refine_ls_wR_factor_ref 0.4359
_reflns_Friedel_coverage 0.772
_reflns_Friedel_fraction_full 1.000
_reflns_Friedel_fraction_max 0.990
_reflns_number_gt 1360
_reflns_number_total 4242
_reflns_threshold_expression 'I > 2\s(I)'
_cod_data_source_file 1435303__ZnL3_4.cif
_cod_data_source_block '[Zn4(LiPr)4]'
_cod_depositor_comments
;
The following automatic conversions were performed:

data item '_exptl_crystal_density_meas' value 'not measured' was
changed to '?' -- the value is perceived as not measured.

Automatic conversion script
Id: cif_fix_values 6909 2019-04-08 15:41:33Z antanas 
;
_cod_original_cell_volume 7938.8(9)
_cod_database_code 1556601
_shelx_space_group_comment
;
The symmetry employed for this shelxl refinement is uniquely defined
by the following loop, which should always be used as a source of
symmetry information in preference to the above space-group names.
They are only intended as comments.
;

loop_
_space_group_symop_operation_xyz
'x, y, z'
'-y, x, z'
'-x, -y, z'
'y, -x, z'
'x, -y, -z'
'y, x, -z'
'-x, y, -z'
'-y, -x, -z'
'x+1/2, y+1/2, z+1/2'
'-y+1/2, x+1/2, z+1/2'
'-x+1/2, -y+1/2, z+1/2'
'y+1/2, -x+1/2, z+1/2'
'x+1/2, -y+1/2, -z+1/2'
'y+1/2, x+1/2, -z+1/2'
'-x+1/2, y+1/2, -z+1/2'
'-y+1/2, -x+1/2, -z+1/2'

loop_
_atom_site_label
_atom_site_type_symbol
_atom_site_fract_x
_atom_site_fract_y
_atom_site_fract_z
_atom_site_U_iso_or_equiv
_atom_site_adp_type
_atom_site_occupancy
_atom_site_site_symmetry_order
_atom_site_calc_flag
_atom_site_refinement_flags_posn
_atom_site_refinement_flags_adp
_atom_site_refinement_flags_occupancy
_atom_site_disorder_assembly
_atom_site_disorder_group
C1 C 0.1060(10) 0.8481(9) 0.9419(10) 0.147(6) Uani 1 1 d . . . . .
H1 H 0.0933 0.8287 0.9009 0.176 Uiso 1 1 calc R U . . .
C2 C 0.1553(10) 0.8995(9) 0.9452(10) 0.125(5) Uani 1 1 d . . . . .
C3 C 0.1916(10) 0.9269(11) 0.8867(9) 0.147(6) Uani 1 1 d . . . . .
C4 C 0.3151(11) 1.0484(12) 0.8716(11) 0.164(7) Uani 1 1 d . . . . .
C10 C 0.161(2) 0.916(3) 0.8118(19) 0.330(16) Uani 1 1 d . U . . .
H10 H 0.1931 0.9408 0.7824 0.395 Uiso 1 1 calc R U . . .
C11 C 0.0882(17) 0.947(2) 0.7954(15) 0.330(16) Uani 1 1 d . U . . .
H11A H 0.0763 0.9365 0.7496 0.494 Uiso 0.5 1 calc R U P . .
H11B H 0.0545 0.9269 0.8250 0.494 Uiso 0.5 1 calc R U P . .
H11C H 0.0893 0.9959 0.8017 0.494 Uiso 0.5 1 calc R U P . .
H11D H 0.0704 0.9697 0.8346 0.494 Uiso 0.5 1 calc R U P . .
H11E H 0.0923 0.9793 0.7592 0.494 Uiso 0.5 1 calc R U P . .
H11F H 0.0574 0.9103 0.7825 0.494 Uiso 0.5 1 calc R U P . .
C12 C 0.2007(19) 0.833(2) 0.8234(18) 0.330(16) Uani 1 1 d . U . . .
H12A H 0.2489 0.8384 0.8331 0.494 Uiso 0.5 1 calc R U P . .
H12B H 0.1787 0.8091 0.8602 0.494 Uiso 0.5 1 calc R U P . .
H12C H 0.1955 0.8057 0.7831 0.494 Uiso 0.5 1 calc R U P . .
H12D H 0.1666 0.7971 0.8178 0.494 Uiso 0.5 1 calc R U P . .
H12E H 0.2367 0.8264 0.7907 0.494 Uiso 0.5 1 calc R U P . .
H12F H 0.2199 0.8297 0.8678 0.494 Uiso 0.5 1 calc R U P . .
N1 N 0.1724(6) 0.9223(7) 1.0014(10) 0.134(4) Uani 1 1 d . . . . .
N2 N 0.2331(7) 0.9711(8) 0.8974(7) 0.133(5) Uani 1 1 d . . . . .
N3 N 0.2649(8) 1.0021(10) 0.8471(7) 0.148(4) Uani 1 1 d . . . . .
N4 N 0.3449(8) 1.0783(11) 0.8149(10) 0.229(9) Uani 1 1 d . . . . .
H4A H 0.3311 1.0667 0.7753 0.275 Uiso 1 1 calc R U . . .
H4B H 0.3772 1.1086 0.8195 0.275 Uiso 1 1 calc R U . . .
S1 S 0.3340(3) 1.0713(4) 0.9417(3) 0.191(3) Uani 1 1 d . . . . .
Zn1 Zn 0.25770(12) 1.0000 1.0000 0.1433(15) Uani 1 2 d S T P . .

loop_
_atom_site_aniso_label
_atom_site_aniso_U_11
_atom_site_aniso_U_22
_atom_site_aniso_U_33
_atom_site_aniso_U_23
_atom_site_aniso_U_13
_atom_site_aniso_U_12
C1 0.163(16) 0.094(12) 0.184(18) 0.033(12) 0.068(14) 0.005(10)
C2 0.170(18) 0.104(12) 0.101(11) 0.019(10) 0.014(12) 0.025(11)
C3 0.124(14) 0.194(19) 0.122(13) 0.036(13) 0.048(11) -0.012(12)
C4 0.152(17) 0.20(2) 0.140(16) 0.067(15) 0.035(13) -0.016(14)
C10 0.28(3) 0.50(4) 0.218(16) -0.01(3) 0.04(2) -0.12(3)
C11 0.28(3) 0.50(4) 0.218(16) -0.01(3) 0.04(2) -0.12(3)
C12 0.28(3) 0.50(4) 0.218(16) -0.01(3) 0.04(2) -0.12(3)
N1 0.114(8) 0.144(10) 0.143(12) 0.052(12) 0.021(10) 0.024(7)
N2 0.109(9) 0.166(13) 0.126(10) 0.051(9) 0.023(8) -0.014(8)
N3 0.149(11) 0.163(12) 0.130(11) 0.022(11) 0.015(8) -0.021(10)
N4 0.162(14) 0.33(3) 0.198(16) 0.075(18) 0.051(14) -0.099(15)
S1 0.128(4) 0.286(8) 0.159(5) 0.078(6) -0.014(4) -0.057(4)
Zn1 0.117(2) 0.180(3) 0.133(2) 0.052(2) 0.000 0.000

loop_
_atom_type_symbol
_atom_type_description
_atom_type_scat_dispersion_real
_atom_type_scat_dispersion_imag
_atom_type_scat_source
C C 0.0033 0.0016 'International Tables Vol C Tables 4.2.6.8 and 6.1.1.4'
H H 0.0000 0.0000 'International Tables Vol C Tables 4.2.6.8 and 6.1.1.4'
N N 0.0061 0.0033 'International Tables Vol C Tables 4.2.6.8 and 6.1.1.4'
S S 0.1246 0.1234 'International Tables Vol C Tables 4.2.6.8 and 6.1.1.4'
Zn Zn 0.2839 1.4301 'International Tables Vol C Tables 4.2.6.8 and 6.1.1.4'

loop_
_geom_angle_atom_site_label_1
_geom_angle_atom_site_label_2
_geom_angle_atom_site_label_3
_geom_angle
_geom_angle_site_symmetry_1
_geom_angle_site_symmetry_3
N1 C1 C2 117.8(19) 8_667 .
N1 C1 H1 121.1 8_667 .
C2 C1 H1 121.1 . .
N1 C2 C1 118.8(17) . .
N1 C2 C3 117.2(19) . .
C1 C2 C3 124(2) . .
N2 C3 C2 116(2) . .
N2 C3 C10 120(2) . .
C2 C3 C10 121(2) . .
N4 C4 N3 106(2) . .
N4 C4 S1 121.5(19) . .
N3 C4 S1 132.4(12) . .
C11 C10 C3 118(3) . .
C11 C10 C12 139(4) . .
C3 C10 C12 81(3) . .
C11 C10 H10 104.7 . .
C3 C10 H10 104.7 . .
C12 C10 H10 104.7 . .
C10 C11 H11A 109.5 . .
C10 C11 H11B 109.5 . .
H11A C11 H11B 109.5 . .
C10 C11 H11C 109.5 . .
H11A C11 H11C 109.5 . .
H11B C11 H11C 109.5 . .
C10 C11 H11D 109.5 . .
H11A C11 H11D 141.1 . .
H11B C11 H11D 56.3 . .
H11C C11 H11D 56.3 . .
C10 C11 H11E 109.5 . .
H11A C11 H11E 56.3 . .
H11B C11 H11E 141.1 . .
H11C C11 H11E 56.3 . .
H11D C11 H11E 109.5 . .
C10 C11 H11F 109.5 . .
H11A C11 H11F 56.3 . .
H11B C11 H11F 56.3 . .
H11C C11 H11F 141.1 . .
H11D C11 H11F 109.5 . .
H11E C11 H11F 109.5 . .
C10 C12 H12A 109.5 . .
C10 C12 H12B 109.5 . .
H12A C12 H12B 109.5 . .
C10 C12 H12C 109.5 . .
H12A C12 H12C 109.5 . .
H12B C12 H12C 109.5 . .
C10 C12 H12D 109.5 . .
H12A C12 H12D 141.1 . .
H12B C12 H12D 56.3 . .
H12C C12 H12D 56.3 . .
C10 C12 H12E 109.5 . .
H12A C12 H12E 56.3 . .
H12B C12 H12E 141.1 . .
H12C C12 H12E 56.3 . .
H12D C12 H12E 109.5 . .
C10 C12 H12F 109.5 . .
H12A C12 H12F 56.3 . .
H12B C12 H12F 56.3 . .
H12C C12 H12F 141.1 . .
H12D C12 H12F 109.5 . .
H12E C12 H12F 109.5 . .
C2 N1 C1 122.6(16) . 8_667
C2 N1 Zn1 115.1(12) . .
C1 N1 Zn1 121.0(16) 8_667 .
C3 N2 N3 120.4(17) . .
C3 N2 Zn1 120.0(11) . .
N3 N2 Zn1 119.5(13) . .
N2 N3 C4 110.5(15) . .
C4 N4 H4A 120.0 . .
C4 N4 H4B 120.0 . .
H4A N4 H4B 120.0 . .
C4 S1 Zn1 97.5(7) . .
N2 Zn1 N2 154.6(7) . 5_577
N2 Zn1 N1 90.0(6) . 5_577
N2 Zn1 N1 71.1(6) 5_577 5_577
N2 Zn1 N1 71.1(6) . .
N2 Zn1 N1 90.0(6) 5_577 .
N1 Zn1 N1 84.7(6) 5_577 .
N2 Zn1 S1 117.0(4) . 5_577
N2 Zn1 S1 79.9(4) 5_577 5_577
N1 Zn1 S1 150.9(5) 5_577 5_577
N1 Zn1 S1 93.6(4) . 5_577
N2 Zn1 S1 79.9(4) . .
N2 Zn1 S1 117.0(4) 5_577 .
N1 Zn1 S1 93.6(4) 5_577 .
N1 Zn1 S1 150.9(5) . .
S1 Zn1 S1 101.3(3) 5_577 .

loop_
_geom_bond_atom_site_label_1
_geom_bond_atom_site_label_2
_geom_bond_distance
_geom_bond_site_symmetry_2
C1 N1 1.34(2) 8_667
C1 C2 1.41(2) .
C1 H1 0.9500 .
C2 N1 1.27(2) .
C2 C3 1.49(2) .
C3 N2 1.22(2) .
C3 C10 1.65(4) .
C4 N4 1.42(2) .
C4 N3 1.44(3) .
C4 S1 1.54(2) .
C10 C11 1.60(5) .
C10 C12 1.84(6) .
C10 H10 1.0000 .
C11 H11A 0.9800 .
C11 H11B 0.9800 .
C11 H11C 0.9800 .
C11 H11D 0.9800 .
C11 H11E 0.9800 .
C11 H11F 0.9800 .
C12 H12A 0.9800 .
C12 H12B 0.9800 .
C12 H12C 0.9800 .
C12 H12D 0.9800 .
C12 H12E 0.9800 .
C12 H12F 0.9800 .
N1 C1 1.34(2) 8_667
N1 Zn1 2.283(13) .
N2 N3 1.347(19) .
N2 Zn1 2.213(16) .
N4 H4A 0.8800 .
N4 H4B 0.8800 .
S1 Zn1 2.380(5) .
Zn1 N2 2.213(16) 5_577
Zn1 N1 2.282(13) 5_577
Zn1 S1 2.380(5) 5_577

loop_
_geom_torsion_atom_site_label_1
_geom_torsion_atom_site_label_2
_geom_torsion_atom_site_label_3
_geom_torsion_atom_site_label_4
_geom_torsion
_geom_torsion_site_symmetry_1
_geom_torsion_site_symmetry_2
_geom_torsion_site_symmetry_3
_geom_torsion_site_symmetry_4
N1 C1 C2 N1 3(3) 8_667 . . .
N1 C1 C2 C3 179.3(15) 8_667 . . .
N1 C2 C3 N2 -3(3) . . . .
C1 C2 C3 N2 -180(2) . . . .
N1 C2 C3 C10 -165(3) . . . .
C1 C2 C3 C10 19(4) . . . .
N2 C3 C10 C11 -100(4) . . . .
C2 C3 C10 C11 61(5) . . . .
N2 C3 C10 C12 119(3) . . . .
C2 C3 C10 C12 -80(3) . . . .
C1 C2 N1 C1 8(2) . . . 8_667
C3 C2 N1 C1 -168.6(17) . . . 8_667
C1 C2 N1 Zn1 175.9(15) . . . .
C3 C2 N1 Zn1 -1(2) . . . .
C2 C3 N2 N3 -175.4(15) . . . .
C10 C3 N2 N3 -13(4) . . . .
C2 C3 N2 Zn1 5(3) . . . .
C10 C3 N2 Zn1 167(2) . . . .
C3 N2 N3 C4 -175.6(19) . . . .
Zn1 N2 N3 C4 4(2) . . . .
N4 C4 N3 N2 -179.6(16) . . . .
S1 C4 N3 N2 -5(3) . . . .
N4 C4 S1 Zn1 177.2(18) . . . .
N3 C4 S1 Zn1 3(3) . . . .
